data_7201795
loop_
_publ_author_name
'Lavy, Tali'
'Sheynin, Yana'
'Sparkes, Hazel A.'
'Howard, Judith A. K.'
'Kaftory, Menahem'

_publ_section_title
;
 Controlled photochemical reaction of 4-oxo(phenylacetyl)morpholine and
 1-(phenylglyoxylyl)piperidine in solid supramolecular systems
;
_journal_issue 6
_journal_name_full CrystEngComm
_journal_page_first 734
_journal_paper_doi 10.1039/b715981a
_journal_volume 10
_journal_year 2008
_chemical_formula_moiety 'C30 H22 O2, 2(C12 H13 N O3)'
_chemical_formula_sum 'C54 H48 N2 O8'
_chemical_formula_weight 852.94
_chemical_name_common
;
1,1,6,6-tetrahphenyl-2,4-hexadiyne-1,6-diol, 4-
oxo(phenylacetyl)morpholine clathrate
;
_chemical_name_systematic
;
1,1,6,6-tetrahphenyl-2,4-hexadiyne-1,6-diol,
4-oxo(phenylacetyl)morpholine clathrate
;
_space_group_IT_number 14
_symmetry_cell_setting monoclinic
_symmetry_space_group_name_Hall '-P 2ybc'
_symmetry_space_group_name_H-M 'P 1 21/c 1'
_atom_sites_solution_hydrogens geom
_atom_sites_solution_primary direct
_atom_sites_solution_secondary difmap
_audit_creation_method SHELXL-97
_cell_angle_alpha 90.00
_cell_angle_beta 94.7310(9)
_cell_angle_gamma 90.00
_cell_formula_units_Z 2
_cell_length_a 5.9540(2)
_cell_length_b 27.5070(7)
_cell_length_c 13.7050(5)
_cell_measurement_reflns_used 3145
_cell_measurement_temperature 293(2)
_cell_measurement_theta_max 25.028
_cell_measurement_theta_min 1.018
_cell_volume 2236.91(12)
_computing_structure_refinement 'SHELXL-97 (Sheldrick, 1997)'
_computing_structure_solution 'SHELXS-97 (Sheldrick, 1990)'
_diffrn_ambient_temperature 293(2)
_diffrn_measured_fraction_theta_full 0.99
_diffrn_measured_fraction_theta_max 0.99
_diffrn_measurement_device_type KappaCCD
_diffrn_measurement_method CCD
_diffrn_radiation_monochromator graphite
_diffrn_radiation_source 'fine-focus sealed tube'
_diffrn_radiation_type MoK\a
_diffrn_radiation_wavelength 0.71073
_diffrn_reflns_av_R_equivalents 0.0000
_diffrn_reflns_av_sigmaI/netI 0.0963
_diffrn_reflns_limit_h_max 7
_diffrn_reflns_limit_h_min 0
_diffrn_reflns_limit_k_max 32
_diffrn_reflns_limit_k_min 0
_diffrn_reflns_limit_l_max 16
_diffrn_reflns_limit_l_min -16
_diffrn_reflns_number 3584
_diffrn_reflns_theta_full 25.00
_diffrn_reflns_theta_max 25.00
_diffrn_reflns_theta_min 1.66
_exptl_absorpt_coefficient_mu 0.085
_exptl_absorpt_correction_type none
_exptl_absorpt_process_details none
_exptl_crystal_colour colorless
_exptl_crystal_density_diffrn 1.266
_exptl_crystal_density_method 'not measured'
_exptl_crystal_description prism
_exptl_crystal_F_000 900
_exptl_crystal_size_max 0.30
_exptl_crystal_size_mid 0.10
_exptl_crystal_size_min 0.05
_refine_diff_density_max 0.142
_refine_diff_density_min -0.130
_refine_diff_density_rms 0.032
_refine_ls_extinction_coef 0.028(3)
_refine_ls_extinction_expression Fc^*^=kFc[1+0.001xFc^2^\l^3^/sin(2\q)]^-1/4^
_refine_ls_extinction_method SHELXL
_refine_ls_goodness_of_fit_ref 0.869
_refine_ls_hydrogen_treatment constr
_refine_ls_matrix_type full
_refine_ls_number_parameters 291
_refine_ls_number_reflns 3584
_refine_ls_number_restraints 0
_refine_ls_restrained_S_all 0.869
_refine_ls_R_factor_all 0.1456
_refine_ls_R_factor_gt 0.0482
_refine_ls_shift/su_max 0.000
_refine_ls_shift/su_mean 0.000
_refine_ls_structure_factor_coef Fsqd
_refine_ls_weighting_details 'calc w=1/[\s^2^(Fo^2^)+(0.0656P)^2^+0.0000P] where P=(Fo^2^+2Fc^2^)/3'
_refine_ls_weighting_scheme calc
_refine_ls_wR_factor_gt 0.1076
_refine_ls_wR_factor_ref 0.1321
_reflns_number_gt 1599
_reflns_number_total 3584
_reflns_threshold_expression >2sigma(I)
_cod_data_source_file b715981a.txt
_cod_data_source_block IIa
_cod_original_sg_symbol_H-M P21/c
_cod_database_code 7201795

loop_
_symmetry_equiv_pos_as_xyz
'x, y, z'
'-x, y+1/2, -z+1/2'
'-x, -y, -z'
'x, -y-1/2, z-1/2'

loop_
_atom_site_label
_atom_site_type_symbol
_atom_site_fract_x
_atom_site_fract_y
_atom_site_fract_z
_atom_site_U_iso_or_equiv
_atom_site_adp_type
_atom_site_occupancy
_atom_site_symmetry_multiplicity
_atom_site_calc_flag
_atom_site_refinement_flags
_atom_site_disorder_assembly
_atom_site_disorder_group
O1 O 0.9432(2) 0.07442(7) 0.55597(12) 0.0693(5) Uani 1 1 d . . .
H1 H 0.9373 0.0544 0.6000 0.104 Uiso 1 1 calc R . .
C1 C 1.4343(4) 0.01974(11) 0.51163(18) 0.0635(7) Uani 1 1 d . . .
C2 C 1.3194(4) 0.05310(11) 0.53256(18) 0.0615(7) Uani 1 1 d . . .
C3 C 1.1670(4) 0.09317(9) 0.55676(17) 0.0576(7) Uani 1 1 d . . .
C4 C 1.2369(4) 0.11553(9) 0.65729(17) 0.0573(7) Uani 1 1 d . . .
C5 C 1.4523(4) 0.11071(10) 0.70331(18) 0.0700(8) Uani 1 1 d . . .
H5 H 1.5601 0.0926 0.6740 0.084 Uiso 1 1 calc R . .
C6 C 1.5066(5) 0.13297(11) 0.7931(2) 0.0817(9) Uani 1 1 d . . .
H6 H 1.6501 0.1291 0.8243 0.098 Uiso 1 1 calc R . .
C7 C 1.3515(5) 0.16046(11) 0.8357(2) 0.0838(9) Uani 1 1 d . . .
H7 H 1.3904 0.1758 0.8951 0.101 Uiso 1 1 calc R . .
C8 C 1.1376(5) 0.16544(11) 0.7909(2) 0.0847(9) Uani 1 1 d . . .
H8 H 1.0306 0.1837 0.8206 0.102 Uiso 1 1 calc R . .
C9 C 1.0821(4) 0.14324(10) 0.70159(19) 0.0715(8) Uani 1 1 d . . .
H9 H 0.9379 0.1471 0.6710 0.086 Uiso 1 1 calc R . .
C10 C 1.1633(4) 0.13240(10) 0.47777(17) 0.0629(7) Uani 1 1 d . . .
C11 C 1.3553(5) 0.15819(13) 0.4641(2) 0.0978(10) Uani 1 1 d . . .
H11 H 1.4872 0.1513 0.5028 0.117 Uiso 1 1 calc R . .
C12 C 1.3564(7) 0.19415(15) 0.3940(3) 0.1215(13) Uani 1 1 d . . .
H12 H 1.4879 0.2115 0.3867 0.146 Uiso 1 1 calc R . .
C13 C 1.1692(9) 0.20430(14) 0.3362(3) 0.1122(12) Uani 1 1 d . . .
H13 H 1.1714 0.2283 0.2886 0.135 Uiso 1 1 calc R . .
C14 C 0.9757(7) 0.17917(15) 0.3477(3) 0.1097(12) Uani 1 1 d . . .
H14 H 0.8462 0.1860 0.3074 0.132 Uiso 1 1 calc R . .
C15 C 0.9705(5) 0.14309(11) 0.4196(2) 0.0865(9) Uani 1 1 d . . .
H15 H 0.8374 0.1265 0.4279 0.104 Uiso 1 1 calc R . .
N1 N 0.7282(4) 0.02817(9) 0.14681(16) 0.0770(7) Uani 1 1 d . . .
O2 O 0.3281(4) 0.09732(9) 0.12100(18) 0.1234(9) Uani 1 1 d . . .
O3 O 0.6787(3) 0.05130(8) -0.01276(16) 0.1021(7) Uani 1 1 d . . .
O4 O 1.0422(3) -0.01153(8) 0.28866(13) 0.0878(6) Uani 1 1 d . . .
C16 C 0.5215(6) 0.10257(14) 0.1004(2) 0.0836(9) Uani 1 1 d . . .
C17 C 0.6224(5) 0.15108(14) 0.09162(19) 0.0759(8) Uani 1 1 d . . .
C18 C 0.5100(6) 0.19075(18) 0.1243(2) 0.0990(11) Uani 1 1 d . . .
H18 H 0.3733 0.1863 0.1513 0.119 Uiso 1 1 calc R . .
C19 C 0.5959(9) 0.23651(19) 0.1177(3) 0.1279(14) Uani 1 1 d . . .
H19 H 0.5191 0.2630 0.1408 0.153 Uiso 1 1 calc R . .
C20 C 0.7974(9) 0.24311(16) 0.0766(3) 0.1253(14) Uani 1 1 d . . .
H20 H 0.8555 0.2743 0.0709 0.150 Uiso 1 1 calc R . .
C21 C 0.9122(6) 0.20404(19) 0.0441(2) 0.1073(12) Uani 1 1 d . . .
H21 H 1.0477 0.2087 0.0161 0.129 Uiso 1 1 calc R . .
C22 C 0.8270(6) 0.15788(15) 0.0529(2) 0.0897(9) Uani 1 1 d . . .
H22 H 0.9074 0.1312 0.0328 0.108 Uiso 1 1 calc R . .
C23 C 0.6543(5) 0.05804(12) 0.0737(3) 0.0793(8) Uani 1 1 d . . .
C24 C 0.7124(5) 0.03790(11) 0.25103(19) 0.0856(9) Uani 1 1 d . . .
H24A H 0.6124 0.0145 0.2778 0.103 Uiso 1 1 calc R . .
H24B H 0.6508 0.0701 0.2594 0.103 Uiso 1 1 calc R . .
C25 C 0.9430(5) 0.03448(12) 0.3045(2) 0.0866(9) Uani 1 1 d . . .
H25A H 1.0384 0.0600 0.2817 0.104 Uiso 1 1 calc R . .
H25B H 0.9314 0.0392 0.3740 0.104 Uiso 1 1 calc R . .
C26 C 1.0667(5) -0.01875(11) 0.1870(2) 0.0869(9) Uani 1 1 d . . .
H26A H 1.1374 -0.0500 0.1777 0.104 Uiso 1 1 calc R . .
H26B H 1.1642 0.0063 0.1639 0.104 Uiso 1 1 calc R . .
C27 C 0.8435(5) -0.01711(11) 0.12814(19) 0.0811(9) Uani 1 1 d . . .
H27A H 0.8658 -0.0196 0.0590 0.097 Uiso 1 1 calc R . .
H27B H 0.7518 -0.0444 0.1456 0.097 Uiso 1 1 calc R . .

loop_
_atom_site_aniso_label
_atom_site_aniso_U_11
_atom_site_aniso_U_22
_atom_site_aniso_U_33
_atom_site_aniso_U_23
_atom_site_aniso_U_13
_atom_site_aniso_U_12
O1 0.0628(10) 0.0677(15) 0.0764(13) -0.0020(9) 0.0003(8) -0.0052(9)
C1 0.0684(18) 0.060(2) 0.0616(17) -0.0032(16) 0.0008(13) 0.0002(15)
C2 0.0677(16) 0.056(2) 0.0598(16) -0.0016(14) 0.0018(13) -0.0024(16)
C3 0.0601(16) 0.0530(19) 0.0591(16) -0.0070(14) 0.0011(12) 0.0033(14)
C4 0.0632(15) 0.0532(19) 0.0553(15) -0.0031(13) 0.0029(13) 0.0025(13)
C5 0.0706(17) 0.070(2) 0.0684(18) -0.0087(15) -0.0015(14) 0.0052(14)
C6 0.0824(19) 0.084(3) 0.075(2) -0.0129(17) -0.0157(16) 0.0073(17)
C7 0.100(2) 0.082(3) 0.0670(19) -0.0169(16) -0.0046(18) 0.0026(18)
C8 0.088(2) 0.084(3) 0.082(2) -0.0208(18) 0.0089(17) 0.0116(17)
C9 0.0708(17) 0.069(2) 0.0742(19) -0.0094(16) 0.0015(14) 0.0092(15)
C10 0.0777(18) 0.057(2) 0.0532(16) -0.0064(14) 0.0021(14) 0.0077(16)
C11 0.099(2) 0.104(3) 0.090(2) 0.026(2) 0.0019(18) -0.014(2)
C12 0.136(3) 0.117(4) 0.113(3) 0.038(3) 0.018(3) -0.016(2)
C13 0.172(4) 0.078(3) 0.089(3) 0.013(2) 0.024(3) 0.021(3)
C14 0.143(3) 0.095(3) 0.088(3) 0.011(2) -0.011(2) 0.039(3)
C15 0.102(2) 0.074(3) 0.081(2) 0.0039(18) -0.0065(18) 0.0190(17)
N1 0.0952(15) 0.071(2) 0.0643(16) 0.0039(14) 0.0034(12) 0.0089(14)
O2 0.0906(15) 0.118(2) 0.164(2) 0.0296(16) 0.0273(14) 0.0081(14)
O3 0.1378(16) 0.1035(19) 0.0644(13) 0.0051(13) 0.0043(12) 0.0116(13)
O4 0.1156(14) 0.0784(17) 0.0680(14) 0.0035(11) -0.0013(10) 0.0098(13)
C16 0.088(2) 0.089(3) 0.073(2) 0.0154(18) 0.0019(16) 0.010(2)
C17 0.082(2) 0.081(3) 0.0638(18) 0.0054(18) -0.0008(15) 0.009(2)
C18 0.120(3) 0.097(3) 0.079(2) 0.010(2) 0.0053(19) 0.023(3)
C19 0.175(4) 0.101(4) 0.108(3) -0.006(3) 0.010(3) 0.028(3)
C20 0.182(4) 0.086(4) 0.104(3) 0.002(3) -0.014(3) -0.018(3)
C21 0.114(3) 0.110(4) 0.097(3) 0.001(3) 0.002(2) -0.021(3)
C22 0.090(2) 0.091(3) 0.086(2) 0.0009(19) -0.0014(17) 0.003(2)
C23 0.0882(19) 0.073(3) 0.076(2) 0.011(2) 0.0031(17) -0.0021(18)
C24 0.106(2) 0.086(3) 0.066(2) 0.0000(16) 0.0140(16) 0.0041(17)
C25 0.113(2) 0.077(3) 0.0682(19) -0.0047(17) -0.0009(17) -0.0010(19)
C26 0.108(2) 0.078(3) 0.075(2) 0.0002(17) 0.0082(17) 0.0145(18)
C27 0.112(2) 0.066(2) 0.0657(18) 0.0006(16) 0.0067(16) -0.0035(19)

loop_
_atom_type_symbol
_atom_type_description
_atom_type_scat_dispersion_real
_atom_type_scat_dispersion_imag
_atom_type_scat_source
C C 0.0033 0.0016 'International Tables Vol C Tables 4.2.6.8 and 6.1.1.4'
H H 0.0000 0.0000 'International Tables Vol C Tables 4.2.6.8 and 6.1.1.4'
N N 0.0061 0.0033 'International Tables Vol C Tables 4.2.6.8 and 6.1.1.4'
O O 0.0106 0.0060 'International Tables Vol C Tables 4.2.6.8 and 6.1.1.4'

loop_
_geom_angle_atom_site_label_1
_geom_angle_atom_site_label_2
_geom_angle_atom_site_label_3
_geom_angle
_geom_angle_site_symmetry_1
_geom_angle_site_symmetry_3
_geom_angle_publ_flag
C3 O1 H1 109.5 . . ?
C2 C1 C1 178.9(4) . 3_856 ?
C1 C2 C3 177.2(3) . . ?
O1 C3 C2 108.5(2) . . ?
O1 C3 C10 106.92(18) . . ?
C2 C3 C10 109.87(19) . . ?
O1 C3 C4 109.61(19) . . ?
C2 C3 C4 111.90(19) . . ?
C10 C3 C4 109.9(2) . . ?
C9 C4 C5 118.7(2) . . ?
C9 C4 C3 118.4(2) . . ?
C5 C4 C3 122.8(2) . . ?
C4 C5 C6 120.0(2) . . ?
C4 C5 H5 120.0 . . ?
C6 C5 H5 120.0 . . ?
C7 C6 C5 120.6(2) . . ?
C7 C6 H6 119.7 . . ?
C5 C6 H6 119.7 . . ?
C6 C7 C8 120.0(3) . . ?
C6 C7 H7 120.0 . . ?
C8 C7 H7 120.0 . . ?
C7 C8 C9 119.7(3) . . ?
C7 C8 H8 120.1 . . ?
C9 C8 H8 120.1 . . ?
C4 C9 C8 121.0(2) . . ?
C4 C9 H9 119.5 . . ?
C8 C9 H9 119.5 . . ?
C11 C10 C15 118.4(3) . . ?
C11 C10 C3 119.9(2) . . ?
C15 C10 C3 121.6(3) . . ?
C10 C11 C12 121.2(3) . . ?
C10 C11 H11 119.4 . . ?
C12 C11 H11 119.4 . . ?
C13 C12 C11 120.6(4) . . ?
C13 C12 H12 119.7 . . ?
C11 C12 H12 119.7 . . ?
C12 C13 C14 119.7(4) . . ?
C12 C13 H13 120.2 . . ?
C14 C13 H13 120.2 . . ?
C13 C14 C15 120.5(3) . . ?
C13 C14 H14 119.7 . . ?
C15 C14 H14 119.7 . . ?
C10 C15 C14 119.6(3) . . ?
C10 C15 H15 120.2 . . ?
C14 C15 H15 120.2 . . ?
C23 N1 C27 121.6(2) . . ?
C23 N1 C24 125.0(3) . . ?
C27 N1 C24 113.4(2) . . ?
C25 O4 C26 110.5(2) . . ?
O2 C16 C17 121.8(3) . . ?
O2 C16 C23 118.8(3) . . ?
C17 C16 C23 119.2(3) . . ?
C18 C17 C22 119.1(3) . . ?
C18 C17 C16 118.7(4) . . ?
C22 C17 C16 122.2(4) . . ?
C19 C18 C17 121.1(4) . . ?
C19 C18 H18 119.5 . . ?
C17 C18 H18 119.5 . . ?
C18 C19 C20 119.4(4) . . ?
C18 C19 H19 120.3 . . ?
C20 C19 H19 120.3 . . ?
C21 C20 C19 120.3(4) . . ?
C21 C20 H20 119.8 . . ?
C19 C20 H20 119.8 . . ?
C20 C21 C22 119.9(4) . . ?
C20 C21 H21 120.0 . . ?
C22 C21 H21 120.0 . . ?
C21 C22 C17 120.1(3) . . ?
C21 C22 H22 119.9 . . ?
C17 C22 H22 119.9 . . ?
O3 C23 N1 125.0(3) . . ?
O3 C23 C16 117.5(3) . . ?
N1 C23 C16 117.4(3) . . ?
N1 C24 C25 109.5(2) . . ?
N1 C24 H24A 109.8 . . ?
C25 C24 H24A 109.8 . . ?
N1 C24 H24B 109.8 . . ?
C25 C24 H24B 109.8 . . ?
H24A C24 H24B 108.2 . . ?
O4 C25 C24 110.8(2) . . ?
O4 C25 H25A 109.5 . . ?
C24 C25 H25A 109.5 . . ?
O4 C25 H25B 109.5 . . ?
C24 C25 H25B 109.5 . . ?
H25A C25 H25B 108.1 . . ?
O4 C26 C27 111.3(2) . . ?
O4 C26 H26A 109.4 . . ?
C27 C26 H26A 109.4 . . ?
O4 C26 H26B 109.4 . . ?
C27 C26 H26B 109.4 . . ?
H26A C26 H26B 108.0 . . ?
N1 C27 C26 110.0(2) . . ?
N1 C27 H27A 109.7 . . ?
C26 C27 H27A 109.7 . . ?
N1 C27 H27B 109.7 . . ?
C26 C27 H27B 109.7 . . ?
H27A C27 H27B 108.2 . . ?

loop_
_geom_bond_atom_site_label_1
_geom_bond_atom_site_label_2
_geom_bond_distance
_geom_bond_site_symmetry_2
_geom_bond_publ_flag
O1 C3 1.428(2) . ?
O1 H1 0.8200 . ?
C1 C2 1.194(3) . ?
C1 C1 1.391(6) 3_856 ?
C2 C3 1.482(4) . ?
C3 C10 1.527(3) . ?
C3 C4 1.535(3) . ?
C4 C9 1.375(3) . ?
C4 C5 1.388(3) . ?
C5 C6 1.388(3) . ?
C5 H5 0.9300 . ?
C6 C7 1.362(4) . ?
C6 H6 0.9300 . ?
C7 C8 1.374(3) . ?
C7 H7 0.9300 . ?
C8 C9 1.384(3) . ?
C8 H8 0.9300 . ?
C9 H9 0.9300 . ?
C10 C11 1.371(4) . ?
C10 C15 1.374(3) . ?
C11 C12 1.380(4) . ?
C11 H11 0.9300 . ?
C12 C13 1.342(5) . ?
C12 H12 0.9300 . ?
C13 C14 1.363(5) . ?
C13 H13 0.9300 . ?
C14 C15 1.401(4) . ?
C14 H14 0.9300 . ?
C15 H15 0.9300 . ?
N1 C23 1.341(3) . ?
N1 C27 1.455(3) . ?
N1 C24 1.464(3) . ?
O2 C16 1.217(3) . ?
O3 C23 1.220(3) . ?
O4 C25 1.421(3) . ?
O4 C26 1.427(3) . ?
C16 C17 1.472(4) . ?
C16 C23 1.519(4) . ?
C17 C18 1.374(4) . ?
C17 C22 1.381(4) . ?
C18 C19 1.364(5) . ?
C18 H18 0.9300 . ?
C19 C20 1.379(5) . ?
C19 H19 0.9300 . ?
C20 C21 1.368(5) . ?
C20 H20 0.9300 . ?
C21 C22 1.376(4) . ?
C21 H21 0.9300 . ?
C22 H22 0.9300 . ?
C24 C25 1.505(3) . ?
C24 H24A 0.9700 . ?
C24 H24B 0.9700 . ?
C25 H25A 0.9700 . ?
C25 H25B 0.9700 . ?
C26 C27 1.498(3) . ?
C26 H26A 0.9700 . ?
C26 H26B 0.9700 . ?
C27 H27A 0.9700 . ?
C27 H27B 0.9700 . ?

loop_
_geom_torsion_atom_site_label_1
_geom_torsion_atom_site_label_2
_geom_torsion_atom_site_label_3
_geom_torsion_atom_site_label_4
_geom_torsion
_geom_torsion_site_symmetry_1
_geom_torsion_site_symmetry_2
_geom_torsion_site_symmetry_3
_geom_torsion_site_symmetry_4
_geom_torsion_publ_flag
C1 C1 C2 C3 -55(21) 3_856 . . . ?
C1 C2 C3 O1 16(6) . . . . ?
C1 C2 C3 C10 -100(6) . . . . ?
C1 C2 C3 C4 137(6) . . . . ?
O1 C3 C4 C9 -42.0(3) . . . . ?
C2 C3 C4 C9 -162.5(2) . . . . ?
C10 C3 C4 C9 75.2(3) . . . . ?
O1 C3 C4 C5 140.8(2) . . . . ?
C2 C3 C4 C5 20.4(3) . . . . ?
C10 C3 C4 C5 -102.0(3) . . . . ?
C9 C4 C5 C6 1.0(4) . . . . ?
C3 C4 C5 C6 178.2(2) . . . . ?
C4 C5 C6 C7 -1.4(4) . . . . ?
C5 C6 C7 C8 1.5(5) . . . . ?
C6 C7 C8 C9 -1.3(5) . . . . ?
C5 C4 C9 C8 -0.9(4) . . . . ?
C3 C4 C9 C8 -178.2(2) . . . . ?
C7 C8 C9 C4 1.0(4) . . . . ?
O1 C3 C10 C11 177.7(2) . . . . ?
C2 C3 C10 C11 -64.7(3) . . . . ?
C4 C3 C10 C11 58.8(3) . . . . ?
O1 C3 C10 C15 -1.8(3) . . . . ?
C2 C3 C10 C15 115.8(2) . . . . ?
C4 C3 C10 C15 -120.7(3) . . . . ?
C15 C10 C11 C12 0.2(5) . . . . ?
C3 C10 C11 C12 -179.3(3) . . . . ?
C10 C11 C12 C13 -1.0(6) . . . . ?
C11 C12 C13 C14 0.7(6) . . . . ?
C12 C13 C14 C15 0.4(6) . . . . ?
C11 C10 C15 C14 0.9(4) . . . . ?
C3 C10 C15 C14 -179.6(3) . . . . ?
C13 C14 C15 C10 -1.2(5) . . . . ?
O2 C16 C17 C18 11.7(4) . . . . ?
C23 C16 C17 C18 -174.1(3) . . . . ?
O2 C16 C17 C22 -169.1(3) . . . . ?
C23 C16 C17 C22 5.0(4) . . . . ?
C22 C17 C18 C19 0.9(4) . . . . ?
C16 C17 C18 C19 -179.9(3) . . . . ?
C17 C18 C19 C20 0.8(5) . . . . ?
C18 C19 C20 C21 -1.1(6) . . . . ?
C19 C20 C21 C22 -0.3(5) . . . . ?
C20 C21 C22 C17 2.0(5) . . . . ?
C18 C17 C22 C21 -2.3(4) . . . . ?
C16 C17 C22 C21 178.5(3) . . . . ?
C27 N1 C23 O3 -1.5(4) . . . . ?
C24 N1 C23 O3 175.6(3) . . . . ?
C27 N1 C23 C16 175.8(2) . . . . ?
C24 N1 C23 C16 -7.1(4) . . . . ?
O2 C16 C23 O3 103.1(3) . . . . ?
C17 C16 C23 O3 -71.2(4) . . . . ?
O2 C16 C23 N1 -74.4(4) . . . . ?
C17 C16 C23 N1 111.3(3) . . . . ?
C23 N1 C24 C25 -124.7(3) . . . . ?
C27 N1 C24 C25 52.6(3) . . . . ?
C26 O4 C25 C24 60.7(3) . . . . ?
N1 C24 C25 O4 -56.1(3) . . . . ?
C25 O4 C26 C27 -60.2(3) . . . . ?
C23 N1 C27 C26 125.4(3) . . . . ?
C24 N1 C27 C26 -52.1(3) . . . . ?
O4 C26 C27 N1 54.9(3) . . . . ?
